data_7058345
loop_
_publ_author_name
'Malan, Frederick P.'
'Singleton, Eric'
'van Rooyen, Petrus H.'
'Landman, Maril\'e'

_publ_section_title
;
 Tandem transfer hydrogenation--epoxidation of ketone substrates catalysed
 by alkene-tethered Ru(ii)--NHC complexes
;
_journal_issue 22
_journal_name_full 'New Journal of Chemistry'
_journal_page_first 8472
_journal_paper_doi 10.1039/C9NJ01220F
_journal_volume 43
_journal_year 2019
_chemical_formula_sum 'C31 H32 F6 N2 P2 Ru'
_chemical_formula_weight 709.59
_space_group_crystal_system monoclinic
_space_group_IT_number 14
_space_group_name_Hall '-P 2ybc'
_space_group_name_H-M_alt 'P 1 21/c 1'
_symmetry_space_group_name_Hall '-P 2ybc'
_symmetry_space_group_name_H-M 'P 1 21/c 1'
_atom_sites_solution_hydrogens geom
_audit_creation_method SHELXL-2013
_audit_update_record
;
2019-03-06 deposited with the CCDC.    2019-05-01 downloaded from the CCDC.
;
_cell_angle_alpha 90
_cell_angle_beta 96.086(3)
_cell_angle_gamma 90
_cell_formula_units_Z 4
_cell_length_a 16.2788(15)
_cell_length_b 9.1026(9)
_cell_length_c 19.875(2)
_cell_measurement_reflns_used 9658
_cell_measurement_temperature 150(2)
_cell_measurement_theta_max 26.34
_cell_measurement_theta_min 2.30
_cell_volume 2928.5(5)
_computing_structure_refinement 'SHELXL-2013 (Sheldrick, 2013)'
_diffrn_ambient_temperature 150(2)
_diffrn_measured_fraction_theta_full 0.999
_diffrn_measured_fraction_theta_max 0.996
_diffrn_measurement_device_type 'Bruker APEX-II CCD'
_diffrn_measurement_method '\f and \w scans'
_diffrn_radiation_type MoK\a
_diffrn_radiation_wavelength 0.71073
_diffrn_reflns_av_R_equivalents 0.0646
_diffrn_reflns_av_unetI/netI 0.0238
_diffrn_reflns_Laue_measured_fraction_full 0.999
_diffrn_reflns_Laue_measured_fraction_max 0.996
_diffrn_reflns_limit_h_max 20
_diffrn_reflns_limit_h_min -20
_diffrn_reflns_limit_k_max 11
_diffrn_reflns_limit_k_min -11
_diffrn_reflns_limit_l_max 24
_diffrn_reflns_limit_l_min -24
_diffrn_reflns_number 124407
_diffrn_reflns_point_group_measured_fraction_full 0.999
_diffrn_reflns_point_group_measured_fraction_max 0.996
_diffrn_reflns_theta_full 25.242
_diffrn_reflns_theta_max 26.483
_diffrn_reflns_theta_min 2.298
_exptl_absorpt_coefficient_mu 0.708
_exptl_absorpt_correction_T_max 0.9010
_exptl_absorpt_correction_T_min 0.8656
_exptl_absorpt_correction_type multi-scan
_exptl_absorpt_process_details
;
SADABS-2014/5 (Bruker,2014/5) was used for absorption correction.
wR2(int) was 0.0716 before and 0.0462 after correction.
The Ratio of minimum to maximum transmission is 0.9607.
The \l/2 correction factor is Not present.
;
_exptl_crystal_colour yellow
_exptl_crystal_density_diffrn 1.609
_exptl_crystal_description plate
_exptl_crystal_F_000 1440
_exptl_crystal_size_max 0.134
_exptl_crystal_size_mid 0.082
_exptl_crystal_size_min 0.070
_refine_diff_density_max 1.831
_refine_diff_density_min -1.016
_refine_diff_density_rms 0.076
_refine_ls_extinction_method none
_refine_ls_goodness_of_fit_ref 1.045
_refine_ls_hydrogen_treatment constr
_refine_ls_matrix_type full
_refine_ls_number_parameters 381
_refine_ls_number_reflns 6046
_refine_ls_number_restraints 0
_refine_ls_restrained_S_all 1.045
_refine_ls_R_factor_all 0.0449
_refine_ls_R_factor_gt 0.0307
_refine_ls_shift/su_max 0.002
_refine_ls_shift/su_mean 0.000
_refine_ls_structure_factor_coef Fsqd
_refine_ls_weighting_details 'w=1/[\s^2^(Fo^2^)+(0.0207P)^2^+5.3014P] where P=(Fo^2^+2Fc^2^)/3'
_refine_ls_weighting_scheme calc
_refine_ls_wR_factor_gt 0.0617
_refine_ls_wR_factor_ref 0.0666
_reflns_Friedel_coverage 0.000
_reflns_number_gt 5024
_reflns_number_total 6046
_reflns_threshold_expression 'I > 2\s(I)'
_cod_data_source_file c9nj01220f2.cif
_cod_data_source_block mo_FMR5_3_0m
_cod_depositor_comments
;
The following automatic conversions were performed:

'_exptl_absorpt_correction_type' value 'Multi-scan' changed to
'multi-scan' according to
/home/data/users/saulius/crontab/automatic-downloads/rss-feeds/RSC/lib/dictionaries/cif_core.dic
dictionary named 'cif_core.dic' version 2.4.2 from 2011-04-26.

Automatic conversion script
Id: cif_fix_values 4973 2017-02-22 13:04:09Z antanas 

 Adding full bibliography for 7058342--7058349.cif.
;
_cod_database_code 7058345
_shelx_space_group_comment
;
The symmetry employed for this shelxl refinement is uniquely defined
by the following loop, which should always be used as a source of
symmetry information in preference to the above space-group names.
They are only intended as comments.
;
_shelx_estimated_absorpt_t_min 0.911
_shelx_estimated_absorpt_t_max 0.952
_shelxl_version_number 2013-3

loop_
_space_group_symop_operation_xyz
'x, y, z'
'-x, y+1/2, -z+1/2'
'-x, -y, -z'
'x, -y-1/2, z-1/2'

loop_
_atom_site_label
_atom_site_type_symbol
_atom_site_fract_x
_atom_site_fract_y
_atom_site_fract_z
_atom_site_U_iso_or_equiv
_atom_site_adp_type
_atom_site_occupancy
_atom_site_site_symmetry_order
_atom_site_calc_flag
_atom_site_refinement_flags_posn
_atom_site_refinement_flags_adp
Ru1 Ru 0.84092(2) 0.77533(2) 0.65536(2) 0.01339(6) Uani 1 1 d . .
C1 C 0.89310(16) 0.7201(3) 0.45502(13) 0.0283(6) Uani 1 1 d . .
H1 H 0.9002 0.7624 0.4123 0.034 Uiso 1 1 calc R U
P1 P 0.70277(4) 0.72521(7) 0.62075(3) 0.01355(12) Uani 1 1 d . .
N1 N 0.87374(13) 0.7927(2) 0.51211(10) 0.0196(5) Uani 1 1 d . .
N2 N 0.88314(13) 0.5651(2) 0.53844(11) 0.0211(5) Uani 1 1 d . .
C2 C 0.86677(14) 0.6984(3) 0.56388(12) 0.0170(5) Uani 1 1 d . .
C3 C 0.89982(17) 0.5780(3) 0.47177(14) 0.0306(7) Uani 1 1 d . .
H3 H 0.9135 0.5001 0.4432 0.037 Uiso 1 1 calc R U
C4 C 0.85235(16) 0.9454(3) 0.52217(13) 0.0223(6) Uani 1 1 d . .
H4A H 0.7934 0.9626 0.5063 0.027 Uiso 1 1 calc R U
H4B H 0.8864 1.0105 0.4964 0.027 Uiso 1 1 calc R U
C5 C 0.86869(15) 0.9771(3) 0.59735(13) 0.0190(5) Uani 1 1 d . .
C6 C 0.80258(15) 1.0066(3) 0.63431(13) 0.0200(5) Uani 1 1 d . .
H6A H 0.7482 1.0211 0.6078 0.024 Uiso 1 1 calc R U
H6B H 0.8133 1.0767 0.6723 0.024 Uiso 1 1 calc R U
C7 C 0.95314(16) 1.0435(3) 0.61672(14) 0.0265(6) Uani 1 1 d . .
H7A H 0.9959 0.9714 0.6090 0.040 Uiso 1 1 calc R U
H7B H 0.9584 1.0712 0.6646 0.040 Uiso 1 1 calc R U
H7C H 0.9598 1.1309 0.5890 0.040 Uiso 1 1 calc R U
C8 C 0.88103(18) 0.4246(3) 0.57362(16) 0.0313(7) Uani 1 1 d . .
H8A H 0.8772 0.3445 0.5405 0.047 Uiso 1 1 calc R U
H8B H 0.8329 0.4218 0.5993 0.047 Uiso 1 1 calc R U
H8C H 0.9316 0.4133 0.6047 0.047 Uiso 1 1 calc R U
C9 C 0.87967(15) 0.5933(3) 0.72646(13) 0.0212(6) Uani 1 1 d . .
H9 H 0.8629 0.4949 0.7169 0.025 Uiso 1 1 calc R U
C10 C 0.83708(16) 0.6997(3) 0.76266(12) 0.0239(6) Uani 1 1 d . .
H10 H 0.7869 0.6841 0.7820 0.029 Uiso 1 1 calc R U
C11 C 0.88223(17) 0.8314(3) 0.76481(13) 0.0267(6) Uani 1 1 d . .
H11 H 0.8676 0.9207 0.7852 0.032 Uiso 1 1 calc R U
C12 C 0.95364(16) 0.8075(3) 0.73100(13) 0.0253(6) Uani 1 1 d . .
H12 H 0.9955 0.8778 0.7253 0.030 Uiso 1 1 calc R U
C13 C 0.95176(15) 0.6625(3) 0.70757(13) 0.0240(6) Uani 1 1 d . .
H13 H 0.9921 0.6178 0.6831 0.029 Uiso 1 1 calc R U
C14 C 0.66785(14) 0.7822(3) 0.53374(12) 0.0164(5) Uani 1 1 d . .
C15 C 0.69321(15) 0.6989(3) 0.48049(13) 0.0213(6) Uani 1 1 d . .
H15 H 0.7236 0.6108 0.4898 0.026 Uiso 1 1 calc R U
C16 C 0.67418(17) 0.7445(3) 0.41425(13) 0.0272(6) Uani 1 1 d . .
H16 H 0.6916 0.6878 0.3782 0.033 Uiso 1 1 calc R U
C17 C 0.62963(18) 0.8732(3) 0.40025(14) 0.0322(7) Uani 1 1 d . .
H17 H 0.6170 0.9047 0.3548 0.039 Uiso 1 1 calc R U
C18 C 0.60388(17) 0.9547(3) 0.45232(14) 0.0278(6) Uani 1 1 d . .
H18 H 0.5734 1.0426 0.4427 0.033 Uiso 1 1 calc R U
C19 C 0.62211(15) 0.9093(3) 0.51895(13) 0.0201(5) Uani 1 1 d . .
H19 H 0.6032 0.9654 0.5546 0.024 Uiso 1 1 calc R U
C20 C 0.62857(15) 0.8134(3) 0.67183(12) 0.0160(5) Uani 1 1 d . .
C21 C 0.54386(15) 0.7853(3) 0.65868(12) 0.0202(5) Uani 1 1 d . .
H21 H 0.5242 0.7222 0.6224 0.024 Uiso 1 1 calc R U
C22 C 0.48844(16) 0.8490(3) 0.69835(14) 0.0244(6) Uani 1 1 d . .
H22 H 0.4310 0.8293 0.6891 0.029 Uiso 1 1 calc R U
C23 C 0.51619(16) 0.9409(3) 0.75122(14) 0.0245(6) Uani 1 1 d . .
H23 H 0.4779 0.9844 0.7782 0.029 Uiso 1 1 calc R U
C24 C 0.59946(16) 0.9695(3) 0.76480(13) 0.0217(6) Uani 1 1 d . .
H24 H 0.6185 1.0329 0.8011 0.026 Uiso 1 1 calc R U
C25 C 0.65562(15) 0.9059(3) 0.72554(12) 0.0185(5) Uani 1 1 d . .
H25 H 0.7129 0.9257 0.7354 0.022 Uiso 1 1 calc R U
C26 C 0.66435(14) 0.5341(3) 0.62087(12) 0.0159(5) Uani 1 1 d . .
C27 C 0.69000(15) 0.4419(3) 0.67493(12) 0.0183(5) Uani 1 1 d . .
H27 H 0.7303 0.4758 0.7095 0.022 Uiso 1 1 calc R U
C28 C 0.65784(16) 0.3015(3) 0.67921(13) 0.0206(5) Uani 1 1 d . .
H28 H 0.6770 0.2396 0.7160 0.025 Uiso 1 1 calc R U
C29 C 0.59787(16) 0.2514(3) 0.63002(13) 0.0228(6) Uani 1 1 d . .
H29 H 0.5754 0.1556 0.6332 0.027 Uiso 1 1 calc R U
C30 C 0.57108(18) 0.3413(3) 0.57647(14) 0.0290(6) Uani 1 1 d . .
H30 H 0.5296 0.3076 0.5428 0.035 Uiso 1 1 calc R U
C31 C 0.60421(16) 0.4811(3) 0.57135(14) 0.0253(6) Uani 1 1 d . .
H31 H 0.5858 0.5414 0.5337 0.030 Uiso 1 1 calc R U
P2 P 0.80956(4) 0.26385(8) 0.86159(3) 0.02375(15) Uani 1 1 d . .
F1 F 0.83162(12) 0.2647(2) 0.78464(8) 0.0418(4) Uani 1 1 d . .
F2 F 0.83331(13) 0.4336(2) 0.86804(9) 0.0477(5) Uani 1 1 d . .
F3 F 0.78911(11) 0.2612(2) 0.93799(8) 0.0401(4) Uani 1 1 d . .
F4 F 0.78666(12) 0.09382(19) 0.85402(10) 0.0448(5) Uani 1 1 d . .
F5 F 0.90337(10) 0.2219(2) 0.88643(10) 0.0453(5) Uani 1 1 d . .
F6 F 0.71705(11) 0.3067(2) 0.83682(9) 0.0505(5) Uani 1 1 d . .

loop_
_atom_site_aniso_label
_atom_site_aniso_U_11
_atom_site_aniso_U_22
_atom_site_aniso_U_33
_atom_site_aniso_U_23
_atom_site_aniso_U_13
_atom_site_aniso_U_12
Ru1 0.01263(10) 0.01333(10) 0.01374(10) 0.00036(8) -0.00075(7) -0.00019(8)
C1 0.0253(14) 0.0419(17) 0.0184(13) -0.0064(13) 0.0053(11) -0.0070(13)
P1 0.0127(3) 0.0141(3) 0.0135(3) 0.0006(2) -0.0007(2) 0.0000(2)
N1 0.0202(11) 0.0222(12) 0.0166(10) 0.0015(9) 0.0032(8) -0.0019(9)
N2 0.0183(11) 0.0201(12) 0.0251(12) -0.0065(9) 0.0035(9) 0.0009(9)
C2 0.0122(11) 0.0168(14) 0.0214(13) -0.0027(10) -0.0016(9) -0.0014(9)
C3 0.0260(15) 0.0385(18) 0.0282(15) -0.0138(13) 0.0075(12) -0.0029(13)
C4 0.0233(14) 0.0207(14) 0.0228(14) 0.0066(11) 0.0015(11) -0.0025(11)
C5 0.0209(13) 0.0132(13) 0.0214(13) 0.0040(10) -0.0039(10) 0.0009(10)
C6 0.0215(13) 0.0133(13) 0.0242(13) -0.0001(10) -0.0024(11) 0.0012(10)
C7 0.0248(14) 0.0195(14) 0.0341(16) 0.0079(12) -0.0019(12) -0.0054(11)
C8 0.0323(16) 0.0186(15) 0.0427(18) -0.0052(13) 0.0022(13) 0.0045(12)
C9 0.0216(13) 0.0191(14) 0.0211(13) 0.0082(11) -0.0058(10) 0.0009(10)
C10 0.0209(13) 0.0361(17) 0.0140(12) 0.0075(11) -0.0017(10) 0.0005(11)
C11 0.0343(16) 0.0280(15) 0.0156(13) -0.0016(11) -0.0084(11) 0.0009(12)
C12 0.0199(13) 0.0288(17) 0.0242(14) 0.0086(11) -0.0124(11) -0.0069(11)
C13 0.0141(12) 0.0331(15) 0.0235(14) 0.0109(12) -0.0046(10) 0.0054(11)
C14 0.0146(11) 0.0188(12) 0.0148(11) 0.0014(10) -0.0025(9) -0.0038(10)
C15 0.0183(12) 0.0232(15) 0.0218(13) -0.0009(11) -0.0005(10) -0.0023(10)
C16 0.0277(14) 0.0364(18) 0.0170(13) -0.0026(11) 0.0007(11) -0.0066(12)
C17 0.0326(16) 0.0439(19) 0.0184(14) 0.0109(13) -0.0050(12) -0.0048(14)
C18 0.0261(15) 0.0290(16) 0.0264(15) 0.0113(12) -0.0056(12) 0.0027(12)
C19 0.0178(13) 0.0214(14) 0.0207(13) 0.0025(11) -0.0004(10) -0.0007(10)
C20 0.0170(12) 0.0149(13) 0.0163(12) 0.0039(9) 0.0024(10) 0.0017(9)
C21 0.0189(12) 0.0209(13) 0.0203(13) 0.0036(11) -0.0004(10) -0.0005(11)
C22 0.0154(13) 0.0276(15) 0.0308(15) 0.0075(12) 0.0051(11) 0.0004(11)
C23 0.0258(15) 0.0233(15) 0.0265(14) 0.0057(12) 0.0122(12) 0.0046(11)
C24 0.0284(14) 0.0186(14) 0.0191(13) 0.0016(10) 0.0066(11) 0.0021(11)
C25 0.0201(13) 0.0159(13) 0.0195(13) 0.0029(10) 0.0019(10) -0.0009(10)
C26 0.0135(12) 0.0157(13) 0.0185(12) 0.0001(10) 0.0019(9) 0.0011(9)
C27 0.0148(12) 0.0198(13) 0.0198(13) -0.0005(10) -0.0001(10) -0.0003(10)
C28 0.0226(13) 0.0180(15) 0.0214(13) 0.0031(10) 0.0026(10) 0.0019(10)
C29 0.0253(14) 0.0148(15) 0.0282(14) -0.0016(10) 0.0026(11) -0.0041(10)
C30 0.0312(15) 0.0257(15) 0.0274(15) -0.0019(12) -0.0085(12) -0.0089(12)
C31 0.0264(14) 0.0225(15) 0.0250(14) 0.0054(11) -0.0072(11) -0.0042(11)
P2 0.0241(3) 0.0245(4) 0.0215(3) 0.0009(3) -0.0030(3) 0.0002(3)
F1 0.0517(11) 0.0486(12) 0.0255(9) 0.0005(8) 0.0065(8) 0.0057(9)
F2 0.0794(14) 0.0263(10) 0.0353(10) 0.0031(8) -0.0034(9) -0.0097(9)
F3 0.0489(11) 0.0482(12) 0.0235(8) 0.0009(8) 0.0047(8) -0.0073(9)
F4 0.0520(12) 0.0285(10) 0.0541(12) -0.0081(9) 0.0063(9) -0.0111(9)
F5 0.0243(9) 0.0561(12) 0.0537(12) 0.0218(10) -0.0042(8) -0.0004(8)
F6 0.0327(10) 0.0740(15) 0.0421(11) -0.0101(10) -0.0090(8) 0.0214(10)

loop_
_atom_type_symbol
_atom_type_description
_atom_type_scat_dispersion_real
_atom_type_scat_dispersion_imag
_atom_type_scat_source
C C 0.0033 0.0016 'International Tables Vol C Tables 4.2.6.8 and 6.1.1.4'
H H 0.0000 0.0000 'International Tables Vol C Tables 4.2.6.8 and 6.1.1.4'
N N 0.0061 0.0033 'International Tables Vol C Tables 4.2.6.8 and 6.1.1.4'
F F 0.0171 0.0103 'International Tables Vol C Tables 4.2.6.8 and 6.1.1.4'
P P 0.1023 0.0942 'International Tables Vol C Tables 4.2.6.8 and 6.1.1.4'
Ru Ru -1.2594 0.8363 'International Tables Vol C Tables 4.2.6.8 and 6.1.1.4'

loop_
_geom_angle_atom_site_label_1
_geom_angle_atom_site_label_2
_geom_angle_atom_site_label_3
_geom_angle
C2 Ru1 C6 103.79(10)
C2 Ru1 C9 103.88(10)
C6 Ru1 C9 151.62(10)
C2 Ru1 C13 91.35(10)
C6 Ru1 C13 136.03(10)
C9 Ru1 C13 37.06(9)
C2 Ru1 C5 75.51(10)
C6 Ru1 C5 36.35(9)
C9 Ru1 C5 151.44(9)
C13 Ru1 C5 114.76(9)
C2 Ru1 C10 140.53(10)
C6 Ru1 C10 115.66(10)
C9 Ru1 C10 37.26(10)
C13 Ru1 C10 61.37(10)
C5 Ru1 C10 140.07(10)
C2 Ru1 C12 114.09(10)
C6 Ru1 C12 101.19(10)
C9 Ru1 C12 61.28(10)
C13 Ru1 C12 36.23(10)
C5 Ru1 C12 92.42(9)
C10 Ru1 C12 60.78(10)
C2 Ru1 C11 150.16(10)
C6 Ru1 C11 90.92(10)
C9 Ru1 C11 61.50(10)
C13 Ru1 C11 60.97(10)
C5 Ru1 C11 104.71(10)
C10 Ru1 C11 36.25(10)
C12 Ru1 C11 36.53(10)
C2 Ru1 P1 87.32(7)
C6 Ru1 P1 83.50(7)
C9 Ru1 P1 103.99(7)
C13 Ru1 P1 139.04(7)
C5 Ru1 P1 104.49(6)
C10 Ru1 P1 95.58(7)
C12 Ru1 P1 155.73(7)
C11 Ru1 P1 120.48(7)
C3 C1 N1 106.2(2)
C3 C1 H1 126.9
N1 C1 H1 126.9
C14 P1 C20 103.91(11)
C14 P1 C26 101.29(11)
C20 P1 C26 99.65(11)
C14 P1 Ru1 114.59(8)
C20 P1 Ru1 114.92(8)
C26 P1 Ru1 120.05(8)
C2 N1 C1 111.5(2)
C2 N1 C4 117.5(2)
C1 N1 C4 130.7(2)
C2 N2 C3 110.4(2)
C2 N2 C8 126.3(2)
C3 N2 C8 123.3(2)
N2 C2 N1 104.4(2)
N2 C2 Ru1 135.31(19)
N1 C2 Ru1 120.23(18)
C1 C3 N2 107.5(2)
C1 C3 H3 126.2
N2 C3 H3 126.2
N1 C4 C5 107.3(2)
N1 C4 H4A 110.3
C5 C4 H4A 110.3
N1 C4 H4B 110.3
C5 C4 H4B 110.3
H4A C4 H4B 108.5
C6 C5 C7 121.4(2)
C6 C5 C4 119.5(2)
C7 C5 C4 112.7(2)
C6 C5 Ru1 71.18(14)
C7 C5 Ru1 115.09(16)
C4 C5 Ru1 109.11(16)
C5 C6 Ru1 72.47(14)
C5 C6 H6A 116.3
Ru1 C6 H6A 116.3
C5 C6 H6B 116.3
Ru1 C6 H6B 116.3
H6A C6 H6B 113.3
C5 C7 H7A 109.5
C5 C7 H7B 109.5
H7A C7 H7B 109.5
C5 C7 H7C 109.5
H7A C7 H7C 109.5
H7B C7 H7C 109.5
N2 C8 H8A 109.5
N2 C8 H8B 109.5
H8A C8 H8B 109.5
N2 C8 H8C 109.5
H8A C8 H8C 109.5
H8B C8 H8C 109.5
C13 C9 C10 106.9(2)
C13 C9 Ru1 71.80(14)
C10 C9 Ru1 72.23(14)
C13 C9 H9 126.5
C10 C9 H9 126.5
Ru1 C9 H9 121.2
C11 C10 C9 108.3(2)
C11 C10 Ru1 72.56(15)
C9 C10 Ru1 70.51(14)
C11 C10 H10 125.9
C9 C10 H10 125.9
Ru1 C10 H10 122.7
C10 C11 C12 107.9(2)
C10 C11 Ru1 71.18(15)
C12 C11 Ru1 71.68(15)
C10 C11 H11 126.1
C12 C11 H11 126.1
Ru1 C11 H11 122.7
C13 C12 C11 108.2(2)
C13 C12 Ru1 70.70(14)
C11 C12 Ru1 71.79(14)
C13 C12 H12 125.9
C11 C12 H12 125.9
Ru1 C12 H12 123.2
C12 C13 C9 108.7(2)
C12 C13 Ru1 73.08(15)
C9 C13 Ru1 71.14(14)
C12 C13 H13 125.6
C9 C13 H13 125.6
Ru1 C13 H13 121.8
C19 C14 C15 119.0(2)
C19 C14 P1 122.63(19)
C15 C14 P1 118.20(19)
C16 C15 C14 120.2(2)
C16 C15 H15 119.9
C14 C15 H15 119.9
C15 C16 C17 120.2(3)
C15 C16 H16 119.9
C17 C16 H16 119.9
C18 C17 C16 119.9(2)
C18 C17 H17 120.1
C16 C17 H17 120.1
C17 C18 C19 120.4(3)
C17 C18 H18 119.8
C19 C18 H18 119.8
C18 C19 C14 120.3(2)
C18 C19 H19 119.8
C14 C19 H19 119.8
C25 C20 C21 118.6(2)
C25 C20 P1 120.86(18)
C21 C20 P1 120.52(19)
C22 C21 C20 120.3(2)
C22 C21 H21 119.8
C20 C21 H21 119.8
C23 C22 C21 120.4(2)
C23 C22 H22 119.8
C21 C22 H22 119.8
C24 C23 C22 119.9(2)
C24 C23 H23 120.0
C22 C23 H23 120.0
C23 C24 C25 120.2(3)
C23 C24 H24 119.9
C25 C24 H24 119.9
C24 C25 C20 120.6(2)
C24 C25 H25 119.7
C20 C25 H25 119.7
C27 C26 C31 117.7(2)
C27 C26 P1 119.64(18)
C31 C26 P1 122.37(19)
C28 C27 C26 121.2(2)
C28 C27 H27 119.4
C26 C27 H27 119.4
C29 C28 C27 120.2(2)
C29 C28 H28 119.9
C27 C28 H28 119.9
C30 C29 C28 119.5(2)
C30 C29 H29 120.3
C28 C29 H29 120.3
C29 C30 C31 120.5(3)
C29 C30 H30 119.8
C31 C30 H30 119.8
C30 C31 C26 120.8(2)
C30 C31 H31 119.6
C26 C31 H31 119.6
F6 P2 F3 90.70(10)
F6 P2 F2 90.03(12)
F3 P2 F2 90.66(10)
F6 P2 F4 90.28(11)
F3 P2 F4 90.27(10)
F2 P2 F4 179.01(12)
F6 P2 F5 179.48(13)
F3 P2 F5 89.51(10)
F2 P2 F5 89.49(11)
F4 P2 F5 90.20(11)
F6 P2 F1 90.23(10)
F3 P2 F1 179.00(11)
F2 P2 F1 89.71(10)
F4 P2 F1 89.34(10)
F5 P2 F1 89.57(10)

loop_
_geom_bond_atom_site_label_1
_geom_bond_atom_site_label_2
_geom_bond_distance
Ru1 C2 2.033(2)
Ru1 C6 2.223(2)
Ru1 C9 2.225(2)
Ru1 C13 2.234(2)
Ru1 C5 2.240(2)
Ru1 C10 2.248(2)
Ru1 C12 2.265(2)
Ru1 C11 2.266(3)
Ru1 P1 2.3262(6)
C1 C3 1.337(4)
C1 N1 1.378(3)
C1 H1 0.9500
P1 C14 1.837(2)
P1 C20 1.842(2)
P1 C26 1.848(3)
N1 C2 1.354(3)
N1 C4 1.452(3)
N2 C2 1.352(3)
N2 C3 1.385(3)
N2 C8 1.459(4)
C3 H3 0.9500
C4 C5 1.517(3)
C4 H4A 0.9900
C4 H4B 0.9900
C5 C6 1.392(4)
C5 C7 1.514(3)
C6 H6A 0.9900
C6 H6B 0.9900
C7 H7A 0.9800
C7 H7B 0.9800
C7 H7C 0.9800
C8 H8A 0.9800
C8 H8B 0.9800
C8 H8C 0.9800
C9 C13 1.417(4)
C9 C10 1.429(4)
C9 H9 0.9500
C10 C11 1.404(4)
C10 H10 0.9500
C11 C12 1.420(4)
C11 H11 0.9500
C12 C13 1.399(4)
C12 H12 0.9500
C13 H13 0.9500
C14 C19 1.391(4)
C14 C15 1.399(4)
C15 C16 1.384(4)
C15 H15 0.9500
C16 C17 1.390(4)
C16 H16 0.9500
C17 C18 1.375(4)
C17 H17 0.9500
C18 C19 1.389(4)
C18 H18 0.9500
C19 H19 0.9500
C20 C25 1.394(3)
C20 C21 1.400(3)
C21 C22 1.387(4)
C21 H21 0.9500
C22 C23 1.381(4)
C22 H22 0.9500
C23 C24 1.379(4)
C23 H23 0.9500
C24 C25 1.390(4)
C24 H24 0.9500
C25 H25 0.9500
C26 C27 1.392(3)
C26 C31 1.398(3)
C27 C28 1.387(4)
C27 H27 0.9500
C28 C29 1.384(4)
C28 H28 0.9500
C29 C30 1.376(4)
C29 H29 0.9500
C30 C31 1.390(4)
C30 H30 0.9500
C31 H31 0.9500
P2 F6 1.5829(18)
P2 F3 1.5888(17)
P2 F2 1.5948(19)
P2 F4 1.5953(19)
P2 F5 1.6005(18)
P2 F1 1.6077(18)

loop_
_geom_torsion_atom_site_label_1
_geom_torsion_atom_site_label_2
_geom_torsion_atom_site_label_3
_geom_torsion_atom_site_label_4
_geom_torsion
C3 C1 N1 C2 -1.1(3)
C3 C1 N1 C4 -174.1(3)
C3 N2 C2 N1 -0.1(3)
C8 N2 C2 N1 -177.9(2)
C3 N2 C2 Ru1 -177.6(2)
C8 N2 C2 Ru1 4.6(4)
C1 N1 C2 N2 0.7(3)
C4 N1 C2 N2 174.7(2)
C1 N1 C2 Ru1 178.72(17)
C4 N1 C2 Ru1 -7.3(3)
N1 C1 C3 N2 1.0(3)
C2 N2 C3 C1 -0.6(3)
C8 N2 C3 C1 177.3(2)
C2 N1 C4 C5 28.3(3)
C1 N1 C4 C5 -159.1(2)
N1 C4 C5 C6 -112.8(3)
N1 C4 C5 C7 95.1(2)
N1 C4 C5 Ru1 -34.1(2)
C7 C5 C6 Ru1 -108.5(2)
C4 C5 C6 Ru1 101.8(2)
C13 C9 C10 C11 0.7(3)
Ru1 C9 C10 C11 -63.14(18)
C13 C9 C10 Ru1 63.86(17)
C9 C10 C11 C12 -0.9(3)
Ru1 C10 C11 C12 -62.70(18)
C9 C10 C11 Ru1 61.83(17)
C10 C11 C12 C13 0.7(3)
Ru1 C11 C12 C13 -61.68(17)
C10 C11 C12 Ru1 62.38(17)
C11 C12 C13 C9 -0.2(3)
Ru1 C12 C13 C9 -62.63(17)
C11 C12 C13 Ru1 62.38(18)
C10 C9 C13 C12 -0.3(3)
Ru1 C9 C13 C12 63.87(17)
C10 C9 C13 Ru1 -64.15(17)
C20 P1 C14 C19 24.6(2)
C26 P1 C14 C19 127.6(2)
Ru1 P1 C14 C19 -101.6(2)
C20 P1 C14 C15 -159.75(19)
C26 P1 C14 C15 -56.7(2)
Ru1 P1 C14 C15 74.0(2)
C19 C14 C15 C16 1.2(4)
P1 C14 C15 C16 -174.61(19)
C14 C15 C16 C17 -0.1(4)
C15 C16 C17 C18 -0.5(4)
C16 C17 C18 C19 0.0(4)
C17 C18 C19 C14 1.1(4)
C15 C14 C19 C18 -1.7(4)
P1 C14 C19 C18 173.9(2)
C14 P1 C20 C25 -124.2(2)
C26 P1 C20 C25 131.5(2)
Ru1 P1 C20 C25 1.8(2)
C14 P1 C20 C21 57.7(2)
C26 P1 C20 C21 -46.6(2)
Ru1 P1 C20 C21 -176.30(17)
C25 C20 C21 C22 0.2(4)
P1 C20 C21 C22 178.4(2)
C20 C21 C22 C23 0.1(4)
C21 C22 C23 C24 -0.1(4)
C22 C23 C24 C25 -0.1(4)
C23 C24 C25 C20 0.4(4)
C21 C20 C25 C24 -0.4(4)
P1 C20 C25 C24 -178.57(19)
C14 P1 C26 C27 169.28(19)
C20 P1 C26 C27 -84.3(2)
Ru1 P1 C26 C27 42.0(2)
C14 P1 C26 C31 -16.6(2)
C20 P1 C26 C31 89.8(2)
Ru1 P1 C26 C31 -143.87(19)
C31 C26 C27 C28 0.8(4)
P1 C26 C27 C28 175.19(19)
C26 C27 C28 C29 -1.3(4)
C27 C28 C29 C30 0.7(4)
C28 C29 C30 C31 0.4(4)
C29 C30 C31 C26 -1.0(4)
C27 C26 C31 C30 0.4(4)
P1 C26 C31 C30 -173.9(2)
